data_4330325
loop_
_publ_author_name
'Graham E. Dobereiner'
'Jianguo Wu'
'Michael G. Manas'
'Nathan D. Schley'
'Michael K. Takase'
'Robert H. Crabtree'
'Nilay Hazari'
'Feliu Maseras'
'Ainara Nova'

_publ_contact_author_email robert.crabtree@yale.edu
_publ_contact_author_fax '+203 432 6144'
_publ_contact_author_name 'Dr. Robert H Crabtree'
_publ_contact_author_phone '+203 432 3925'
_publ_section_title
;
 Mild, Reversible Reaction of Iridium(III) Amido Complexes with Carbon
 Dioxide
;
_journal_name_full 'Inorganic Chemistry'
_journal_page_first 9683
_journal_page_last 9693
_journal_paper_doi 10.1021/ic300923c
_journal_volume 51
_journal_year 2012
_chemical_formula_moiety 'Ir P2 O2 N2 C44 H41 Cl4'
_chemical_formula_sum 'C44 H41 Cl4 Ir N2 O2 P2'
_chemical_formula_weight 1025.80
_space_group_IT_number 2
_symmetry_cell_setting triclinic
_symmetry_Int_Tables_number 2
_symmetry_space_group_name_Hall '-P 1'
_symmetry_space_group_name_H-M 'P -1'
_atom_sites_solution_hydrogens geom
_atom_sites_solution_primary direct
_atom_sites_solution_secondary difmap
_cell_angle_alpha 96.745(9)
_cell_angle_beta 101.430(8)
_cell_angle_gamma 109.434(8)
_cell_formula_units_Z 2
_cell_length_a 11.729(4)
_cell_length_b 12.900(5)
_cell_length_c 15.653(6)
_cell_measurement_reflns_used 11286
_cell_measurement_temperature 223
_cell_measurement_theta_max 27.98
_cell_measurement_theta_min 3.25
_cell_volume 2145.6(14)
_computing_cell_refinement PROCESS-AUTO
_computing_data_collection PROCESS-AUTO
_computing_data_reduction CrystalClear
_computing_molecular_graphics 'CrystalStructure 4.0'
_computing_publication_material 'CrystalStructure 4.0 (Rigaku, 2010)'
_computing_structure_refinement 'SHELXL97 (Sheldrick, 1997)'
_computing_structure_solution 'SIR92 (Altomare, et al., 1994)'
_diffrn_ambient_temperature 223
_diffrn_detector_area_resol_mean 6.849
_diffrn_measured_fraction_theta_full 0.996
_diffrn_measured_fraction_theta_max 0.996
_diffrn_measurement_device_type 'Rigaku Mercury275R CCD (SCX mini)'
_diffrn_measurement_method \w
_diffrn_radiation_type 'Mo K\a'
_diffrn_radiation_wavelength 0.71075
_diffrn_reflns_av_R_equivalents 0.0643
_diffrn_reflns_limit_h_max 15
_diffrn_reflns_limit_h_min -15
_diffrn_reflns_limit_k_max 16
_diffrn_reflns_limit_k_min -16
_diffrn_reflns_limit_l_max 20
_diffrn_reflns_limit_l_min -20
_diffrn_reflns_number 22775
_diffrn_reflns_theta_full 27.49
_diffrn_reflns_theta_max 27.49
_diffrn_standards_number 0
_exptl_absorpt_coefficient_mu 3.482
_exptl_absorpt_correction_T_max 0.840
_exptl_absorpt_correction_T_min 0.588
_exptl_absorpt_correction_type multi-scan
_exptl_absorpt_process_details 'Jacobson, R. (1998) Private communication'
_exptl_crystal_colour Colorless
_exptl_crystal_density_diffrn 1.588
_exptl_crystal_description Prism
_exptl_crystal_F_000 1020.00
_exptl_crystal_size_max 0.12
_exptl_crystal_size_mid 0.05
_exptl_crystal_size_min 0.05
_refine_diff_density_max 1.000
_refine_diff_density_min -0.680
_refine_ls_extinction_method none
_refine_ls_goodness_of_fit_ref 1.089
_refine_ls_hydrogen_treatment mixed
_refine_ls_number_parameters 508
_refine_ls_number_reflns 9815
_refine_ls_number_restraints 0
_refine_ls_R_factor_gt 0.0552
_refine_ls_shift/su_max 0.000
_refine_ls_structure_factor_coef Fsqd
_refine_ls_weighting_details 'w = 1/[\s^2^(Fo^2^)+(0.0182P)^2^+2.0010P] where P=(Fo^2^+2Fc^2^)/3'
_refine_ls_weighting_scheme calc
_refine_ls_wR_factor_ref 0.0812
_reflns_number_gt 7632
_reflns_number_total 9815
_reflns_threshold_expression F^2^>2.0\s(F^2^)
_cod_data_source_file ic300923c_si_002_6.cif
_cod_data_source_block (10-PPh3)
_cod_original_cell_volume 2145.7(14)
_cod_original_formula_sum 'Ir P2 O2 N2 C44 H41 Cl4'
_cod_database_code 4330325

loop_
_symmetry_equiv_pos_site_id
_symmetry_equiv_pos_as_xyz
1 +X,+Y,+Z
2 -X,-Y,-Z

loop_
_atom_site_label
_atom_site_type_symbol
_atom_site_fract_x
_atom_site_fract_y
_atom_site_fract_z
_atom_site_U_iso_or_equiv
_atom_site_adp_type
_atom_site_occupancy
_atom_site_symmetry_multiplicity
_atom_site_calc_flag
_atom_site_refinement_flags
Ir(1) Ir 0.79169(2) 0.309552(18) 0.690792(15) 0.02888(7) Uani 1.00 2 d .
Cl(1) Cl 0.6335(2) 0.39995(16) 1.01967(13) 0.0886(6) Uani 1.00 2 d .
Cl(2) Cl 0.5328(2) 0.16828(19) 1.03151(15) 0.1041(8) Uani 1.00 2 d .
Cl(3) Cl 0.7785(2) -0.04659(17) 0.87848(13) 0.0882(6) Uani 1.00 2 d .
Cl(4) Cl 0.8503(2) 0.08264(18) 1.05400(14) 0.1014(8) Uani 1.00 2 d .
P(1) P 0.58185(12) 0.26571(11) 0.66651(9) 0.0316(3) Uani 1.00 2 d .
P(2) P 0.98927(12) 0.32596(11) 0.68647(9) 0.0307(3) Uani 1.00 2 d .
O(1) O 0.8057(3) 0.2970(3) 0.8289(2) 0.0352(8) Uani 1.00 2 d .
O(2) O 0.9125(4) 0.3552(3) 0.9686(2) 0.0464(10) Uani 1.00 2 d .
N(1) N 0.8390(4) 0.4847(3) 0.7329(3) 0.0328(10) Uani 1.00 2 d .
N(2) N 0.9247(5) 0.4824(4) 0.8819(3) 0.0411(13) Uani 1.00 2 d .
C(1) C 0.8136(5) 0.5469(5) 0.6733(4) 0.0468(15) Uani 1.00 2 d .
C(2) C 0.8385(7) 0.6574(5) 0.6929(5) 0.067(2) Uani 1.00 2 d .
C(3) C 0.8900(7) 0.7102(5) 0.7808(5) 0.070(2) Uani 1.00 2 d .
C(4) C 0.9162(6) 0.6510(5) 0.8424(4) 0.0530(17) Uani 1.00 2 d .
C(5) C 0.8905(5) 0.5372(4) 0.8176(4) 0.0370(13) Uani 1.00 2 d .
C(6) C 0.8793(5) 0.3721(4) 0.8935(4) 0.0354(13) Uani 1.00 2 d .
C(7) C 0.4959(5) 0.2091(5) 0.5505(3) 0.0360(13) Uani 1.00 2 d .
C(8) C 0.4125(6) 0.1021(5) 0.5227(4) 0.0475(15) Uani 1.00 2 d .
C(9) C 0.3488(6) 0.0619(5) 0.4342(4) 0.0575(18) Uani 1.00 2 d .
C(10) C 0.3689(6) 0.1282(6) 0.3738(4) 0.0595(18) Uani 1.00 2 d .
C(11) C 0.4527(7) 0.2343(7) 0.4003(4) 0.079(2) Uani 1.00 2 d .
C(12) C 0.5177(6) 0.2756(6) 0.4882(4) 0.066(2) Uani 1.00 2 d .
C(13) C 0.4981(5) 0.1600(4) 0.7226(3) 0.0331(13) Uani 1.00 2 d .
C(14) C 0.5467(6) 0.0813(5) 0.7472(4) 0.0482(15) Uani 1.00 2 d .
C(15) C 0.4783(6) -0.0047(5) 0.7834(4) 0.0523(17) Uani 1.00 2 d .
C(16) C 0.3662(6) -0.0098(5) 0.7969(4) 0.0539(17) Uani 1.00 2 d .
C(17) C 0.3197(6) 0.0690(5) 0.7754(4) 0.0507(16) Uani 1.00 2 d .
C(18) C 0.3851(5) 0.1539(5) 0.7375(4) 0.0468(15) Uani 1.00 2 d .
C(19) C 0.5335(5) 0.3807(4) 0.6995(4) 0.0368(13) Uani 1.00 2 d .
C(20) C 0.4527(5) 0.4164(5) 0.6476(5) 0.0530(17) Uani 1.00 2 d .
C(21) C 0.4254(6) 0.5073(6) 0.6795(6) 0.064(2) Uani 1.00 2 d .
C(22) C 0.4791(7) 0.5621(6) 0.7650(6) 0.070(2) Uani 1.00 2 d .
C(23) C 0.5586(7) 0.5275(5) 0.8192(5) 0.0618(19) Uani 1.00 2 d .
C(24) C 0.5852(5) 0.4372(5) 0.7861(4) 0.0448(15) Uani 1.00 2 d .
C(25) C 1.0806(5) 0.2924(4) 0.7791(4) 0.0366(13) Uani 1.00 2 d .
C(26) C 1.2076(5) 0.3486(5) 0.8150(4) 0.0421(14) Uani 1.00 2 d .
C(27) C 1.2714(6) 0.3190(5) 0.8852(4) 0.0514(16) Uani 1.00 2 d .
C(28) C 1.2095(7) 0.2315(6) 0.9213(4) 0.0597(18) Uani 1.00 2 d .
C(29) C 1.0845(7) 0.1743(6) 0.8866(5) 0.067(2) Uani 1.00 2 d .
C(30) C 1.0205(6) 0.2039(5) 0.8165(4) 0.0512(16) Uani 1.00 2 d .
C(31) C 1.0017(5) 0.2394(4) 0.5908(4) 0.0346(13) Uani 1.00 2 d .
C(32) C 1.1167(6) 0.2359(5) 0.5863(4) 0.0503(16) Uani 1.00 2 d .
C(33) C 1.1300(7) 0.1745(6) 0.5136(5) 0.0621(19) Uani 1.00 2 d .
C(34) C 1.0288(7) 0.1159(5) 0.4456(4) 0.0566(17) Uani 1.00 2 d .
C(35) C 0.9147(6) 0.1175(5) 0.4482(4) 0.0551(17) Uani 1.00 2 d .
C(36) C 0.9007(5) 0.1802(4) 0.5209(4) 0.0423(14) Uani 1.00 2 d .
C(37) C 1.0864(5) 0.4656(4) 0.6782(4) 0.0328(13) Uani 1.00 2 d .
C(38) C 1.1013(5) 0.4926(5) 0.5974(4) 0.0401(14) Uani 1.00 2 d .
C(39) C 1.1650(5) 0.6010(5) 0.5904(4) 0.0505(16) Uani 1.00 2 d .
C(40) C 1.2150(6) 0.6839(5) 0.6653(5) 0.0561(18) Uani 1.00 2 d .
C(41) C 1.1996(5) 0.6592(5) 0.7456(4) 0.0494(16) Uani 1.00 2 d .
C(42) C 1.1366(5) 0.5513(5) 0.7528(4) 0.0409(14) Uani 1.00 2 d .
C(43) C 0.6071(7) 0.2645(5) 0.9744(5) 0.078(2) Uani 1.00 2 d .
C(44) C 0.7795(7) 0.0705(6) 0.9456(5) 0.078(2) Uani 1.00 2 d .
H(1) H 0.7756 0.5099 0.6138 0.056 Uiso 1.00 2 calc R
H(2) H 0.8216 0.6973 0.6485 0.081 Uiso 1.00 2 calc R
H(3) H 0.9068 0.7872 0.7978 0.083 Uiso 1.00 2 calc R
H(4) H 0.9521 0.6870 0.9023 0.064 Uiso 1.00 2 calc R
H(8) H 0.3979 0.0549 0.5639 0.057 Uiso 1.00 2 calc R
H(9) H 0.2910 -0.0122 0.4159 0.069 Uiso 1.00 2 calc R
H(10) H 0.3249 0.1006 0.3137 0.071 Uiso 1.00 2 calc R
H(11) H 0.4669 0.2805 0.3583 0.094 Uiso 1.00 2 calc R
H(12) H 0.5769 0.3492 0.5057 0.079 Uiso 1.00 2 calc R
H(14) H 0.6256 0.0857 0.7396 0.058 Uiso 1.00 2 calc R
H(15) H 0.5101 -0.0599 0.7986 0.063 Uiso 1.00 2 calc R
H(16) H 0.3206 -0.0684 0.8213 0.065 Uiso 1.00 2 calc R
H(17) H 0.2428 0.0662 0.7861 0.061 Uiso 1.00 2 calc R
H(18) H 0.3517 0.2080 0.7218 0.056 Uiso 1.00 2 calc R
H(20) H 0.4144 0.3781 0.5885 0.064 Uiso 1.00 2 calc R
H(21) H 0.3699 0.5311 0.6421 0.077 Uiso 1.00 2 calc R
H(22) H 0.4612 0.6243 0.7869 0.084 Uiso 1.00 2 calc R
H(23) H 0.5951 0.5649 0.8787 0.074 Uiso 1.00 2 calc R
H(24) H 0.6404 0.4135 0.8238 0.054 Uiso 1.00 2 calc R
H(26) H 1.2510 0.4085 0.7907 0.051 Uiso 1.00 2 calc R
H(27) H 1.3577 0.3585 0.9086 0.062 Uiso 1.00 2 calc R
H(28) H 1.2531 0.2112 0.9696 0.072 Uiso 1.00 2 calc R
H(29) H 1.0420 0.1142 0.9110 0.080 Uiso 1.00 2 calc R
H(30) H 0.9343 0.1637 0.7933 0.061 Uiso 1.00 2 calc R
H(32) H 1.1871 0.2762 0.6337 0.060 Uiso 1.00 2 calc R
H(33) H 1.2090 0.1732 0.5112 0.075 Uiso 1.00 2 calc R
H(34) H 1.0378 0.0736 0.3959 0.068 Uiso 1.00 2 calc R
H(35) H 0.8449 0.0761 0.4007 0.066 Uiso 1.00 2 calc R
H(36) H 0.8215 0.1819 0.5222 0.051 Uiso 1.00 2 calc R
H(38) H 1.0673 0.4358 0.5460 0.048 Uiso 1.00 2 calc R
H(39) H 1.1742 0.6180 0.5348 0.061 Uiso 1.00 2 calc R
H(40) H 1.2599 0.7578 0.6614 0.067 Uiso 1.00 2 calc R
H(41) H 1.2326 0.7166 0.7965 0.059 Uiso 1.00 2 calc R
H(42) H 1.1274 0.5353 0.8086 0.049 Uiso 1.00 2 calc R
H(43A) H 0.6873 0.2576 0.9724 0.093 Uiso 1.00 2 calc R
H(43B) H 0.5563 0.2466 0.9130 0.093 Uiso 1.00 2 calc R
H(44A) H 0.8232 0.1377 0.9246 0.094 Uiso 1.00 2 calc R
H(44B) H 0.6932 0.0658 0.9406 0.094 Uiso 1.00 2 calc R
H(2A) H 0.964(4) 0.522(4) 0.924(3) 0.019(14) Uiso 1.00 2 d .
H(1B) H 0.783(4) 0.325(3) 0.603(3) 0.020(11) Uiso 1.00 2 d .
H(1A) H 0.756(4) 0.198(4) 0.671(3) 0.042(14) Uiso 1.00 2 d .

loop_
_atom_site_aniso_label
_atom_site_aniso_U_11
_atom_site_aniso_U_22
_atom_site_aniso_U_33
_atom_site_aniso_U_12
_atom_site_aniso_U_13
_atom_site_aniso_U_23
Ir(1) 0.02816(11) 0.02721(11) 0.02916(12) 0.00803(8) 0.00625(8) 0.00558(8)
Cl(1) 0.1269(19) 0.0718(13) 0.0684(13) 0.0484(13) 0.0130(12) 0.0027(10)
Cl(2) 0.1047(18) 0.0975(17) 0.0843(15) -0.0002(14) 0.0221(13) 0.0340(13)
Cl(3) 0.1018(16) 0.0879(15) 0.0726(14) 0.0399(13) 0.0188(12) -0.0027(11)
Cl(4) 0.131(2) 0.0859(15) 0.0646(13) 0.0129(14) 0.0214(13) 0.0164(12)
P(1) 0.0291(8) 0.0315(8) 0.0343(8) 0.0103(6) 0.0077(6) 0.0094(6)
P(2) 0.0284(8) 0.0283(7) 0.0329(8) 0.0078(6) 0.0064(6) 0.0075(6)
O(1) 0.043(2) 0.0288(19) 0.030(2) 0.0087(18) 0.0072(18) 0.0081(17)
O(2) 0.065(3) 0.038(2) 0.027(2) 0.012(2) 0.0006(19) 0.0106(18)
N(1) 0.036(3) 0.027(2) 0.032(3) 0.010(2) 0.004(2) 0.007(2)
N(2) 0.055(3) 0.028(3) 0.025(3) 0.007(3) -0.005(2) -0.001(2)
C(1) 0.060(4) 0.039(3) 0.037(3) 0.017(3) 0.001(3) 0.016(3)
C(2) 0.093(6) 0.044(4) 0.057(5) 0.025(4) -0.007(4) 0.022(3)
C(3) 0.099(6) 0.038(4) 0.071(5) 0.035(4) -0.001(4) 0.012(4)
C(4) 0.073(5) 0.035(3) 0.045(4) 0.024(3) 0.000(3) 0.001(3)
C(5) 0.041(3) 0.034(3) 0.039(3) 0.018(3) 0.008(3) 0.010(3)
C(6) 0.041(3) 0.030(3) 0.034(3) 0.013(3) 0.008(3) 0.005(3)
C(7) 0.029(3) 0.045(3) 0.032(3) 0.011(3) 0.006(2) 0.006(3)
C(8) 0.057(4) 0.038(3) 0.042(4) 0.014(3) 0.012(3) -0.001(3)
C(9) 0.071(5) 0.042(4) 0.043(4) 0.011(3) 0.007(4) -0.010(3)
C(10) 0.059(5) 0.067(5) 0.039(4) 0.015(4) 0.001(3) 0.001(4)
C(11) 0.083(6) 0.085(6) 0.043(4) 0.004(5) 0.003(4) 0.022(4)
C(12) 0.061(4) 0.063(4) 0.046(4) -0.009(4) 0.000(3) 0.020(4)
C(13) 0.033(3) 0.033(3) 0.032(3) 0.010(3) 0.010(2) 0.004(2)
C(14) 0.047(4) 0.057(4) 0.052(4) 0.024(3) 0.024(3) 0.021(3)
C(15) 0.066(5) 0.042(4) 0.059(4) 0.022(3) 0.023(4) 0.027(3)
C(16) 0.065(5) 0.039(4) 0.054(4) 0.006(3) 0.025(4) 0.016(3)
C(17) 0.046(4) 0.049(4) 0.058(4) 0.011(3) 0.026(3) 0.010(3)
C(18) 0.053(4) 0.042(3) 0.052(4) 0.018(3) 0.023(3) 0.015(3)
C(19) 0.032(3) 0.037(3) 0.047(4) 0.014(3) 0.014(3) 0.017(3)
C(20) 0.032(3) 0.046(4) 0.078(5) 0.011(3) 0.007(3) 0.020(4)
C(21) 0.044(4) 0.051(4) 0.112(7) 0.027(4) 0.022(4) 0.040(4)
C(22) 0.064(5) 0.049(4) 0.123(7) 0.028(4) 0.059(5) 0.027(5)
C(23) 0.073(5) 0.053(4) 0.073(5) 0.030(4) 0.041(4) 0.006(4)
C(24) 0.050(4) 0.049(4) 0.051(4) 0.027(3) 0.028(3) 0.021(3)
C(25) 0.039(3) 0.035(3) 0.042(3) 0.018(3) 0.012(3) 0.011(3)
C(26) 0.044(4) 0.042(3) 0.043(4) 0.017(3) 0.010(3) 0.017(3)
C(27) 0.047(4) 0.053(4) 0.051(4) 0.024(3) -0.004(3) 0.009(3)
C(28) 0.067(5) 0.079(5) 0.053(4) 0.047(4) 0.012(4) 0.032(4)
C(29) 0.068(5) 0.068(5) 0.087(5) 0.034(4) 0.027(4) 0.058(4)
C(30) 0.044(4) 0.050(4) 0.068(4) 0.021(3) 0.015(3) 0.030(3)
C(31) 0.034(3) 0.032(3) 0.040(3) 0.010(3) 0.013(3) 0.012(3)
C(32) 0.043(4) 0.062(4) 0.051(4) 0.025(3) 0.015(3) 0.008(3)
C(33) 0.065(5) 0.065(5) 0.073(5) 0.036(4) 0.030(4) 0.017(4)
C(34) 0.073(5) 0.056(4) 0.050(4) 0.030(4) 0.031(4) 0.003(3)
C(35) 0.062(5) 0.047(4) 0.045(4) 0.012(3) 0.011(3) -0.007(3)
C(36) 0.041(3) 0.041(3) 0.047(4) 0.014(3) 0.014(3) 0.010(3)
C(37) 0.023(3) 0.034(3) 0.040(3) 0.010(2) 0.002(2) 0.014(3)
C(38) 0.040(3) 0.040(3) 0.043(3) 0.017(3) 0.010(3) 0.015(3)
C(39) 0.046(4) 0.054(4) 0.051(4) 0.013(3) 0.009(3) 0.028(3)
C(40) 0.045(4) 0.035(3) 0.080(5) 0.004(3) 0.008(4) 0.026(4)
C(41) 0.048(4) 0.024(3) 0.062(4) 0.005(3) 0.001(3) 0.002(3)
C(42) 0.039(3) 0.041(3) 0.038(3) 0.013(3) 0.002(3) 0.007(3)
C(43) 0.104(6) 0.060(5) 0.076(5) 0.027(4) 0.042(5) 0.014(4)
C(44) 0.100(6) 0.074(5) 0.068(5) 0.043(5) 0.016(5) 0.015(4)

loop_
_atom_type_symbol
_atom_type_description
_atom_type_scat_dispersion_real
_atom_type_scat_dispersion_imag
_atom_type_scat_source
Ir Ir -1.444 7.990
;
International Tables for Crystallography
(1992, Vol. C, Tables 4.2.6.8 and 6.1.1.4)
;
P P 0.102 0.094
;
International Tables for Crystallography
(1992, Vol. C, Tables 4.2.6.8 and 6.1.1.4)
;
O O 0.011 0.006
;
International Tables for Crystallography
(1992, Vol. C, Tables 4.2.6.8 and 6.1.1.4)
;
N N 0.006 0.003
;
International Tables for Crystallography
(1992, Vol. C, Tables 4.2.6.8 and 6.1.1.4)
;
C C 0.003 0.002
;
International Tables for Crystallography
(1992, Vol. C, Tables 4.2.6.8 and 6.1.1.4)
;
H H 0.000 0.000
;
International Tables for Crystallography
(1992, Vol. C, Table 6.1.1.4)
;
Cl Cl 0.148 0.159
;
International Tables for Crystallography
(1992, Vol. C, Tables 4.2.6.8 and 6.1.1.4)
;

loop_
_geom_angle_atom_site_label_1
_geom_angle_atom_site_label_2
_geom_angle_atom_site_label_3
_geom_angle
_geom_angle_publ_flag
P(1) Ir(1) P(2) 167.38(5) yes
P(1) Ir(1) O(1) 90.38(10) yes
P(1) Ir(1) N(1) 95.13(13) yes
P(2) Ir(1) O(1) 98.57(11) yes
P(2) Ir(1) N(1) 94.22(13) yes
O(1) Ir(1) N(1) 87.03(15) yes
Ir(1) P(1) C(7) 113.9(2) yes
Ir(1) P(1) C(13) 117.32(19) yes
Ir(1) P(1) C(19) 115.54(16) yes
C(7) P(1) C(13) 102.1(2) yes
C(7) P(1) C(19) 104.6(3) yes
C(13) P(1) C(19) 101.5(3) yes
Ir(1) P(2) C(25) 116.9(2) yes
Ir(1) P(2) C(31) 115.38(17) yes
Ir(1) P(2) C(37) 113.6(2) yes
C(25) P(2) C(31) 102.7(3) yes
C(25) P(2) C(37) 104.8(2) yes
C(31) P(2) C(37) 101.7(3) yes
Ir(1) O(1) C(6) 124.4(3) yes
Ir(1) N(1) C(1) 119.9(3) yes
Ir(1) N(1) C(5) 122.7(4) yes
C(1) N(1) C(5) 117.3(5) yes
C(5) N(2) C(6) 133.7(4) yes
N(1) C(1) C(2) 124.7(5) yes
C(1) C(2) C(3) 117.2(7) yes
C(2) C(3) C(4) 119.8(6) yes
C(3) C(4) C(5) 120.2(5) yes
N(1) C(5) N(2) 121.5(5) yes
N(1) C(5) C(4) 120.7(6) yes
N(2) C(5) C(4) 117.7(5) yes
O(1) C(6) O(2) 124.0(5) yes
O(1) C(6) N(2) 119.2(5) yes
O(2) C(6) N(2) 116.8(4) yes
P(1) C(7) C(8) 122.1(5) yes
P(1) C(7) C(12) 119.4(4) yes
C(8) C(7) C(12) 118.5(5) yes
C(7) C(8) C(9) 120.5(6) yes
C(8) C(9) C(10) 120.6(5) yes
C(9) C(10) C(11) 119.5(6) yes
C(10) C(11) C(12) 120.7(7) yes
C(7) C(12) C(11) 120.1(6) yes
P(1) C(13) C(14) 119.4(5) yes
P(1) C(13) C(18) 121.5(5) yes
C(14) C(13) C(18) 119.0(5) yes
C(13) C(14) C(15) 119.5(6) yes
C(14) C(15) C(16) 120.6(7) yes
C(15) C(16) C(17) 120.2(6) yes
C(16) C(17) C(18) 120.1(7) yes
C(13) C(18) C(17) 120.6(6) yes
P(1) C(19) C(20) 126.8(4) yes
P(1) C(19) C(24) 115.9(5) yes
C(20) C(19) C(24) 117.3(6) yes
C(19) C(20) C(21) 121.8(6) yes
C(20) C(21) C(22) 119.5(7) yes
C(21) C(22) C(23) 120.3(8) yes
C(22) C(23) C(24) 119.3(6) yes
C(19) C(24) C(23) 121.8(6) yes
P(2) C(25) C(26) 124.2(4) yes
P(2) C(25) C(30) 118.4(4) yes
C(26) C(25) C(30) 117.4(5) yes
C(25) C(26) C(27) 121.4(5) yes
C(26) C(27) C(28) 120.1(5) yes
C(27) C(28) C(29) 119.6(7) yes
C(28) C(29) C(30) 120.4(7) yes
C(25) C(30) C(29) 121.1(5) yes
P(2) C(31) C(32) 119.6(4) yes
P(2) C(31) C(36) 121.9(5) yes
C(32) C(31) C(36) 118.4(6) yes
C(31) C(32) C(33) 121.0(5) yes
C(32) C(33) C(34) 119.6(7) yes
C(33) C(34) C(35) 120.7(7) yes
C(34) C(35) C(36) 120.1(5) yes
C(31) C(36) C(35) 120.1(6) yes
P(2) C(37) C(38) 121.7(4) yes
P(2) C(37) C(42) 120.0(4) yes
C(38) C(37) C(42) 117.9(5) yes
C(37) C(38) C(39) 121.5(5) yes
C(38) C(39) C(40) 119.3(6) yes
C(39) C(40) C(41) 120.0(6) yes
C(40) C(41) C(42) 120.7(5) yes
C(37) C(42) C(41) 120.4(6) yes
Cl(1) C(43) Cl(2) 113.8(5) yes
Cl(3) C(44) Cl(4) 112.3(5) yes
P(1) Ir(1) H(1B) 89.3(17) yes
P(1) Ir(1) H(1A) 82(2) yes
P(2) Ir(1) H(1B) 82.4(18) yes
P(2) Ir(1) H(1A) 90(2) yes
O(1) Ir(1) H(1B) 176.2(17) yes
O(1) Ir(1) H(1A) 88(2) yes
N(1) Ir(1) H(1B) 89.2(16) yes
N(1) Ir(1) H(1A) 174(2) yes
H(1B) Ir(1) H(1A) 96(3) yes
C(5) N(2) H(2A) 112(4) yes
C(6) N(2) H(2A) 112(4) yes
N(1) C(1) H(1) 117.633 yes
C(2) C(1) H(1) 117.631 yes
C(1) C(2) H(2) 121.399 yes
C(3) C(2) H(2) 121.397 yes
C(2) C(3) H(3) 120.094 yes
C(4) C(3) H(3) 120.094 yes
C(3) C(4) H(4) 119.897 yes
C(5) C(4) H(4) 119.905 yes
C(7) C(8) H(8) 119.729 yes
C(9) C(8) H(8) 119.729 yes
C(8) C(9) H(9) 119.681 yes
C(10) C(9) H(9) 119.685 yes
C(9) C(10) H(10) 120.246 yes
C(11) C(10) H(10) 120.255 yes
C(10) C(11) H(11) 119.652 yes
C(12) C(11) H(11) 119.657 yes
C(7) C(12) H(12) 119.942 yes
C(11) C(12) H(12) 119.949 yes
C(13) C(14) H(14) 120.246 yes
C(15) C(14) H(14) 120.253 yes
C(14) C(15) H(15) 119.689 yes
C(16) C(15) H(15) 119.705 yes
C(15) C(16) H(16) 119.910 yes
C(17) C(16) H(16) 119.899 yes
C(16) C(17) H(17) 119.944 yes
C(18) C(17) H(17) 119.943 yes
C(13) C(18) H(18) 119.713 yes
C(17) C(18) H(18) 119.719 yes
C(19) C(20) H(20) 119.125 yes
C(21) C(20) H(20) 119.114 yes
C(20) C(21) H(21) 120.255 yes
C(22) C(21) H(21) 120.260 yes
C(21) C(22) H(22) 119.832 yes
C(23) C(22) H(22) 119.821 yes
C(22) C(23) H(23) 120.344 yes
C(24) C(23) H(23) 120.339 yes
C(19) C(24) H(24) 119.093 yes
C(23) C(24) H(24) 119.099 yes
C(25) C(26) H(26) 119.315 yes
C(27) C(26) H(26) 119.315 yes
C(26) C(27) H(27) 119.952 yes
C(28) C(27) H(27) 119.956 yes
C(27) C(28) H(28) 120.207 yes
C(29) C(28) H(28) 120.214 yes
C(28) C(29) H(29) 119.789 yes
C(30) C(29) H(29) 119.787 yes
C(25) C(30) H(30) 119.426 yes
C(29) C(30) H(30) 119.429 yes
C(31) C(32) H(32) 119.481 yes
C(33) C(32) H(32) 119.479 yes
C(32) C(33) H(33) 120.185 yes
C(34) C(33) H(33) 120.190 yes
C(33) C(34) H(34) 119.665 yes
C(35) C(34) H(34) 119.660 yes
C(34) C(35) H(35) 119.940 yes
C(36) C(35) H(35) 119.942 yes
C(31) C(36) H(36) 119.938 yes
C(35) C(36) H(36) 119.931 yes
C(37) C(38) H(38) 119.255 yes
C(39) C(38) H(38) 119.252 yes
C(38) C(39) H(39) 120.333 yes
C(40) C(39) H(39) 120.320 yes
C(39) C(40) H(40) 119.976 yes
C(41) C(40) H(40) 119.978 yes
C(40) C(41) H(41) 119.644 yes
C(42) C(41) H(41) 119.647 yes
C(37) C(42) H(42) 119.773 yes
C(41) C(42) H(42) 119.781 yes
Cl(1) C(43) H(43A) 108.801 yes
Cl(1) C(43) H(43B) 108.795 yes
Cl(2) C(43) H(43A) 108.805 yes
Cl(2) C(43) H(43B) 108.797 yes
H(43A) C(43) H(43B) 107.674 yes
Cl(3) C(44) H(44A) 109.144 yes
Cl(3) C(44) H(44B) 109.147 yes
Cl(4) C(44) H(44A) 109.159 yes
Cl(4) C(44) H(44B) 109.154 yes
H(44A) C(44) H(44B) 107.879 yes

loop_
_geom_bond_atom_site_label_1
_geom_bond_atom_site_label_2
_geom_bond_distance
_geom_bond_publ_flag
Ir(1) P(1) 2.2747(16) yes
Ir(1) P(2) 2.2713(17) yes
Ir(1) O(1) 2.165(4) yes
Ir(1) N(1) 2.126(4) yes
Cl(1) C(43) 1.707(7) yes
Cl(2) C(43) 1.717(8) yes
Cl(3) C(44) 1.731(8) yes
Cl(4) C(44) 1.699(7) yes
P(1) C(7) 1.822(5) yes
P(1) C(13) 1.824(6) yes
P(1) C(19) 1.812(7) yes
P(2) C(25) 1.811(6) yes
P(2) C(31) 1.820(6) yes
P(2) C(37) 1.818(5) yes
O(1) C(6) 1.254(5) yes
O(2) C(6) 1.232(7) yes
N(1) C(1) 1.352(8) yes
N(1) C(5) 1.333(6) yes
N(2) C(5) 1.368(8) yes
N(2) C(6) 1.391(7) yes
C(1) C(2) 1.341(9) yes
C(2) C(3) 1.378(9) yes
C(3) C(4) 1.347(10) yes
C(4) C(5) 1.386(8) yes
C(7) C(8) 1.358(7) yes
C(7) C(12) 1.379(9) yes
C(8) C(9) 1.381(8) yes
C(9) C(10) 1.351(10) yes
C(10) C(11) 1.349(9) yes
C(11) C(12) 1.378(8) yes
C(13) C(14) 1.376(9) yes
C(13) C(18) 1.369(9) yes
C(14) C(15) 1.389(9) yes
C(15) C(16) 1.354(11) yes
C(16) C(17) 1.349(10) yes
C(17) C(18) 1.383(9) yes
C(19) C(20) 1.358(9) yes
C(19) C(24) 1.373(8) yes
C(20) C(21) 1.380(11) yes
C(21) C(22) 1.355(11) yes
C(22) C(23) 1.357(12) yes
C(23) C(24) 1.373(10) yes
C(25) C(26) 1.384(7) yes
C(25) C(30) 1.387(8) yes
C(26) C(27) 1.370(9) yes
C(27) C(28) 1.374(10) yes
C(28) C(29) 1.364(9) yes
C(29) C(30) 1.371(10) yes
C(31) C(32) 1.380(9) yes
C(31) C(36) 1.368(6) yes
C(32) C(33) 1.374(10) yes
C(33) C(34) 1.351(8) yes
C(34) C(35) 1.354(11) yes
C(35) C(36) 1.387(9) yes
C(37) C(38) 1.379(9) yes
C(37) C(42) 1.387(7) yes
C(38) C(39) 1.378(8) yes
C(39) C(40) 1.370(8) yes
C(40) C(41) 1.363(10) yes
C(41) C(42) 1.372(8) yes
Ir(1) H(1B) 1.41(4) yes
Ir(1) H(1A) 1.33(5) yes
N(2) H(2A) 0.74(4) yes
C(1) H(1) 0.940 yes
C(2) H(2) 0.940 yes
C(3) H(3) 0.940 yes
C(4) H(4) 0.940 yes
C(8) H(8) 0.940 yes
C(9) H(9) 0.940 yes
C(10) H(10) 0.940 yes
C(11) H(11) 0.940 yes
C(12) H(12) 0.940 yes
C(14) H(14) 0.940 yes
C(15) H(15) 0.940 yes
C(16) H(16) 0.940 yes
C(17) H(17) 0.940 yes
C(18) H(18) 0.940 yes
C(20) H(20) 0.940 yes
C(21) H(21) 0.940 yes
C(22) H(22) 0.940 yes
C(23) H(23) 0.940 yes
C(24) H(24) 0.940 yes
C(26) H(26) 0.940 yes
C(27) H(27) 0.940 yes
C(28) H(28) 0.940 yes
C(29) H(29) 0.940 yes
C(30) H(30) 0.940 yes
C(32) H(32) 0.940 yes
C(33) H(33) 0.940 yes
C(34) H(34) 0.940 yes
C(35) H(35) 0.940 yes
C(36) H(36) 0.940 yes
C(38) H(38) 0.940 yes
C(39) H(39) 0.940 yes
C(40) H(40) 0.940 yes
C(41) H(41) 0.940 yes
C(42) H(42) 0.940 yes
C(43) H(43A) 0.980 yes
C(43) H(43B) 0.980 yes
C(44) H(44A) 0.980 yes
C(44) H(44B) 0.980 yes

loop_
_geom_hbond_atom_site_label_D
_geom_hbond_atom_site_label_H
_geom_hbond_atom_site_label_A
_geom_hbond_site_symmetry_A
_geom_hbond_distance_DA
_geom_hbond_distance_DH
_geom_hbond_distance_HA
_geom_hbond_angle_DHA
_geom_hbond_publ_flag
N(2) H(2A) O(2) 2_767 2.815(5) 0.740 2.08(4) 172(5) no

loop_
_geom_torsion_atom_site_label_1
_geom_torsion_atom_site_label_2
_geom_torsion_atom_site_label_3
_geom_torsion_atom_site_label_4
_geom_torsion
_geom_torsion_publ_flag
P(1) Ir(1) O(1) C(6) -127.2(3) no
O(1) Ir(1) P(1) C(7) -157.67(11) no
O(1) Ir(1) P(1) C(13) -38.50(11) no
O(1) Ir(1) P(1) C(19) 81.18(12) no
P(1) Ir(1) N(1) C(1) -70.9(3) no
P(1) Ir(1) N(1) C(5) 107.1(3) no
N(1) Ir(1) P(1) C(7) 115.28(14) no
N(1) Ir(1) P(1) C(13) -125.55(14) no
N(1) Ir(1) P(1) C(19) -5.87(14) no
P(2) Ir(1) O(1) C(6) 61.7(3) no
O(1) Ir(1) P(2) C(25) 13.77(11) no
O(1) Ir(1) P(2) C(31) 134.60(11) no
O(1) Ir(1) P(2) C(37) -108.46(11) no
P(2) Ir(1) N(1) C(1) 100.6(3) no
P(2) Ir(1) N(1) C(5) -81.4(3) no
N(1) Ir(1) P(2) C(25) 101.39(14) no
N(1) Ir(1) P(2) C(31) -137.77(14) no
N(1) Ir(1) P(2) C(37) -20.83(14) no
O(1) Ir(1) N(1) C(5) 17.0(3) no
N(1) Ir(1) O(1) C(6) -32.1(3) no
Ir(1) P(1) C(7) C(8) 114.7(4) no
Ir(1) P(1) C(7) C(12) -63.9(5) no
Ir(1) P(1) C(13) C(14) -25.1(4) no
Ir(1) P(1) C(13) C(18) 157.7(2) no
Ir(1) P(1) C(19) C(20) 125.1(4) no
Ir(1) P(1) C(19) C(24) -54.6(4) no
C(7) P(1) C(13) C(14) 100.2(4) no
C(7) P(1) C(13) C(18) -77.0(4) no
C(13) P(1) C(7) C(8) -12.8(5) no
C(7) P(1) C(19) C(20) -1.0(5) no
C(19) P(1) C(7) C(8) -118.2(5) no
C(19) P(1) C(7) C(12) 63.2(5) no
C(13) P(1) C(19) C(20) -106.9(4) no
C(13) P(1) C(19) C(24) 73.4(4) no
C(19) P(1) C(13) C(14) -152.0(3) no
C(19) P(1) C(13) C(18) 30.8(4) no
Ir(1) P(2) C(25) C(26) -143.3(4) no
Ir(1) P(2) C(25) C(30) 37.4(5) no
Ir(1) P(2) C(31) C(36) 8.2(5) no
Ir(1) P(2) C(37) C(38) -95.7(4) no
Ir(1) P(2) C(37) C(42) 77.2(4) no
C(25) P(2) C(31) C(32) -45.9(4) no
C(25) P(2) C(31) C(36) 136.5(4) no
C(31) P(2) C(25) C(26) 89.4(5) no
C(31) P(2) C(25) C(30) -90.0(4) no
C(25) P(2) C(37) C(38) 135.6(4) no
C(25) P(2) C(37) C(42) -51.5(5) no
C(37) P(2) C(25) C(26) -16.6(5) no
C(31) P(2) C(37) C(38) 28.9(5) no
C(31) P(2) C(37) C(42) -158.1(4) no
C(37) P(2) C(31) C(32) 62.4(4) no
C(37) P(2) C(31) C(36) -115.2(4) no
Ir(1) O(1) C(6) O(2) -159.1(4) no
Ir(1) O(1) C(6) N(2) 22.8(8) no
Ir(1) N(1) C(5) N(2) 5.0(7) no
C(1) N(1) C(5) C(4) 0.0(8) no
C(5) N(1) C(1) C(2) 1.4(9) no
C(5) N(2) C(6) O(1) 14.6(11) no
C(6) N(2) C(5) N(1) -30.6(11) no
C(6) N(2) C(5) C(4) 152.3(6) no
N(1) C(1) C(2) C(3) -2.3(11) no
C(1) C(2) C(3) C(4) 1.8(11) no
C(2) C(3) C(4) C(5) -0.6(11) no
C(3) C(4) C(5) N(1) -0.4(10) no
C(8) C(7) C(12) C(11) 1.9(11) no
C(12) C(7) C(8) C(9) -1.5(10) no
C(7) C(8) C(9) C(10) 0.3(11) no
C(8) C(9) C(10) C(11) 0.5(12) no
C(9) C(10) C(11) C(12) -0.1(13) no
C(10) C(11) C(12) C(7) -1.1(13) no
C(14) C(13) C(18) C(17) -1.1(7) no
C(18) C(13) C(14) C(15) 2.4(7) no
C(13) C(14) C(15) C(16) -1.9(8) no
C(14) C(15) C(16) C(17) -0.1(8) no
C(15) C(16) C(17) C(18) 1.5(8) no
C(16) C(17) C(18) C(13) -0.9(8) no
C(20) C(19) C(24) C(23) -1.1(8) no
C(24) C(19) C(20) C(21) 1.5(8) no
C(19) C(20) C(21) C(22) -0.8(10) no
C(20) C(21) C(22) C(23) -0.4(11) no
C(21) C(22) C(23) C(24) 0.8(11) no
C(22) C(23) C(24) C(19) 0.0(10) no
C(26) C(25) C(30) C(29) 0.5(9) no
C(30) C(25) C(26) C(27) -0.6(9) no
C(25) C(26) C(27) C(28) 0.2(10) no
C(26) C(27) C(28) C(29) 0.3(11) no
C(27) C(28) C(29) C(30) -0.3(11) no
C(28) C(29) C(30) C(25) -0.1(11) no
C(32) C(31) C(36) C(35) 0.7(8) no
C(36) C(31) C(32) C(33) -0.1(9) no
C(31) C(32) C(33) C(34) -0.4(10) no
C(32) C(33) C(34) C(35) 0.3(11) no
C(33) C(34) C(35) C(36) 0.4(10) no
C(34) C(35) C(36) C(31) -0.8(9) no
C(38) C(37) C(42) C(41) -0.4(9) no
C(42) C(37) C(38) C(39) 0.6(9) no
C(37) C(38) C(39) C(40) 0.2(10) no
C(38) C(39) C(40) C(41) -1.1(10) no
C(39) C(40) C(41) C(42) 1.3(10) no
C(40) C(41) C(42) C(37) -0.6(10) no
